data_4335369
loop_
_publ_author_name
'Yan-Li Gai'
'Fei-Long Jiang'
'Lian Chen'
'Yang Bu'
'Kong-Zhao Su'
'Shaeel A. Al-Thabaiti'
'Mao-Chun Hong'

_publ_section_title
;
 Photophysical Studies of Europium Coordination Polymers Based on a
 Tetracarboxylate Ligand
;
_journal_name_full 'Inorganic Chemistry'
_journal_page_first 7658
_journal_page_last 7665
_journal_paper_doi 10.1021/ic400777c
_journal_volume 52
_journal_year 2013
_chemical_formula_sum 'C18 H18 Eu N0.5 O10'
_chemical_formula_weight 553.29
_chemical_name_systematic
; 
 ? 
;
_space_group_IT_number 70
_symmetry_cell_setting orthorhombic
_symmetry_space_group_name_Hall '-F 2uv 2vw'
_symmetry_space_group_name_H-M 'F d d d :2'
_atom_sites_solution_hydrogens geom
_atom_sites_solution_primary direct
_atom_sites_solution_secondary difmap
_audit_creation_method SHELXL-97
_cell_angle_alpha 90.00
_cell_angle_beta 90.00
_cell_angle_gamma 90.00
_cell_formula_units_Z 32
_cell_length_a 16.308(4)
_cell_length_b 28.828(7)
_cell_length_c 39.028(10)
_cell_measurement_reflns_used 12621
_cell_measurement_temperature 293(2)
_cell_measurement_theta_max 27.5050
_cell_measurement_theta_min 2.0873
_cell_volume 18348(8)
_computing_cell_refinement 'CrystalClear (Rigaku Inc., 2008)'
_computing_data_collection 'CrystalClear (Rigaku Inc., 2008)'
_computing_data_reduction 'CrystalClear (Rigaku Inc., 2008)'
_computing_structure_refinement 'SHELXL-97 (Sheldrick, 1997)'
_computing_structure_solution 'SHELXS-97 (Sheldrick, 1990)'
_diffrn_ambient_temperature 293(2)
_diffrn_detector_area_resol_mean 14.6306
_diffrn_measured_fraction_theta_full 0.984
_diffrn_measured_fraction_theta_max 0.984
_diffrn_measurement_device_type Mercury70_(2x2_bin_mode)
_diffrn_measurement_method CCD_Profile_fitting
_diffrn_radiation_monochromator graphite
_diffrn_radiation_source 'fine-focus sealed tube'
_diffrn_radiation_type MoK\a
_diffrn_radiation_wavelength 0.71073
_diffrn_reflns_av_R_equivalents 0.0224
_diffrn_reflns_av_sigmaI/netI 0.0148
_diffrn_reflns_limit_h_max 21
_diffrn_reflns_limit_h_min -21
_diffrn_reflns_limit_k_max 37
_diffrn_reflns_limit_k_min -37
_diffrn_reflns_limit_l_max 50
_diffrn_reflns_limit_l_min -50
_diffrn_reflns_number 34024
_diffrn_reflns_theta_full 27.49
_diffrn_reflns_theta_max 27.49
_diffrn_reflns_theta_min 2.92
_exptl_absorpt_coefficient_mu 2.782
_exptl_absorpt_correction_T_max 0.6803
_exptl_absorpt_correction_T_min 0.6061
_exptl_absorpt_correction_type multi-scan
_exptl_crystal_colour colorless
_exptl_crystal_density_diffrn 1.602
_exptl_crystal_description Prism
_exptl_crystal_F_000 8720
_exptl_crystal_size_max 0.20
_exptl_crystal_size_mid 0.20
_exptl_crystal_size_min 0.15
_refine_diff_density_max 1.355
_refine_diff_density_min -0.658
_refine_diff_density_rms 0.119
_refine_ls_extinction_method none
_refine_ls_goodness_of_fit_ref 1.083
_refine_ls_hydrogen_treatment constr
_refine_ls_matrix_type full
_refine_ls_number_parameters 269
_refine_ls_number_reflns 5193
_refine_ls_number_restraints 4
_refine_ls_restrained_S_all 1.086
_refine_ls_R_factor_all 0.0341
_refine_ls_R_factor_gt 0.0319
_refine_ls_shift/su_max 0.002
_refine_ls_shift/su_mean 0.000
_refine_ls_structure_factor_coef Fsqd
_refine_ls_weighting_details 'calc w=1/[\s^2^(Fo^2^)+(0.0445P)^2^+166.7229P] where P=(Fo^2^+2Fc^2^)/3'
_refine_ls_weighting_scheme calc
_refine_ls_wR_factor_gt 0.0822
_refine_ls_wR_factor_ref 0.0840
_reflns_number_gt 4902
_reflns_number_total 5193
_reflns_threshold_expression >2sigma(I)
_cod_data_source_file ic400777c_si_002_1.cif
_cod_data_source_block complex_1
_cod_original_sg_symbol_H-M 'F d d d'
_cod_original_formula_sum 'C18 H18 Eu N0.50 O10'
_cod_database_code 4335369

loop_
_symmetry_equiv_pos_as_xyz
'x, y, z'
'-x+1/4, -y+1/4, z'
'x, -y+1/4, -z+1/4'
'-x+1/4, y, -z+1/4'
'x, y+1/2, z+1/2'
'-x+1/4, -y+3/4, z+1/2'
'x, -y+3/4, -z+3/4'
'-x+1/4, y+1/2, -z+3/4'
'x+1/2, y, z+1/2'
'-x+3/4, -y+1/4, z+1/2'
'x+1/2, -y+1/4, -z+3/4'
'-x+3/4, y, -z+3/4'
'x+1/2, y+1/2, z'
'-x+3/4, -y+3/4, z'
'x+1/2, -y+3/4, -z+1/4'
'-x+3/4, y+1/2, -z+1/4'
'-x, -y, -z'
'x-1/4, y-1/4, -z'
'-x, y-1/4, z-1/4'
'x-1/4, -y, z-1/4'
'-x, -y+1/2, -z+1/2'
'x-1/4, y+1/4, -z+1/2'
'-x, y+1/4, z+1/4'
'x-1/4, -y+1/2, z+1/4'
'-x+1/2, -y, -z+1/2'
'x+1/4, y-1/4, -z+1/2'
'-x+1/2, y-1/4, z+1/4'
'x+1/4, -y, z+1/4'
'-x+1/2, -y+1/2, -z'
'x+1/4, y+1/4, -z'
'-x+1/2, y+1/4, z-1/4'
'x+1/4, -y+1/2, z-1/4'

loop_
_atom_site_label
_atom_site_type_symbol
_atom_site_fract_x
_atom_site_fract_y
_atom_site_fract_z
_atom_site_U_iso_or_equiv
_atom_site_adp_type
_atom_site_occupancy
_atom_site_symmetry_multiplicity
_atom_site_calc_flag
_atom_site_refinement_flags
Eu1 Eu 0.282908(8) 0.309023(5) 0.097733(4) 0.01992(7) Uani 1 1 d .
O1 O 0.22152(18) 0.30132(14) 0.15099(7) 0.0479(9) Uani 1 1 d .
C1 C 0.1719(2) 0.28527(13) 0.17216(9) 0.0278(7) Uani 1 1 d .
O2 O 0.09609(15) 0.28557(14) 0.16845(7) 0.0491(9) Uani 1 1 d .
C2 C 0.20557(19) 0.26556(13) 0.20453(9) 0.0258(7) Uani 1 1 d .
O3 O 0.05996(18) 0.23465(13) 0.29171(9) 0.0550(9) Uani 1 1 d .
C3 C 0.15287(19) 0.25130(14) 0.23072(9) 0.0300(7) Uani 1 1 d .
H3 H 0.0964 0.2540 0.2281 0.036 Uiso 1 1 calc R
O4 O 0.15571(17) 0.18707(12) 0.30961(8) 0.0474(8) Uani 1 1 d .
C4 C 0.1857(2) 0.23310(15) 0.26066(9) 0.0324(8) Uani 1 1 d .
O5 O 0.27862(14) 0.38357(8) 0.11946(7) 0.0312(6) Uani 1 1 d .
C5 C 0.2708(2) 0.23065(15) 0.26496(10) 0.0340(8) Uani 1 1 d .
H5 H 0.2922 0.2181 0.2850 0.041 Uiso 1 1 calc R
O6 O 0.34407(14) 0.44883(9) 0.13117(7) 0.0306(5) Uani 1 1 d .
C6 C 0.3239(2) 0.24669(15) 0.23968(9) 0.0316(8) Uani 1 1 d .
O7 O 0.2442(2) 0.36219(13) 0.05118(9) 0.0576(9) Uani 1 1 d .
C7 C 0.28995(19) 0.26329(14) 0.20913(9) 0.0294(8) Uani 1 1 d .
H7 H 0.3245 0.2730 0.1916 0.035 Uiso 1 1 calc R
O8 O 0.2910(3) 0.22541(14) 0.10915(17) 0.0926(17) Uani 1 1 d .
C8 C 0.4142(2) 0.24759(15) 0.24504(9) 0.0321(8) Uani 1 1 d .
C9 C 0.4475(2) 0.25267(18) 0.27760(10) 0.0404(10) Uani 1 1 d .
H9 H 0.4127 0.2547 0.2964 0.049 Uiso 1 1 calc R
C10 C 0.4679(2) 0.24516(18) 0.21737(10) 0.0397(10) Uani 1 1 d .
H10 H 0.4471 0.2421 0.1953 0.048 Uiso 1 1 calc R
C11 C 0.1299(2) 0.21728(16) 0.28875(10) 0.0375(9) Uani 1 1 d .
C12 C 0.27992(18) 0.42599(11) 0.12552(9) 0.0219(6) Uani 1 1 d .
C13 C 0.19913(18) 0.45137(11) 0.12568(9) 0.0217(6) Uani 1 1 d .
C14 C 0.1250 0.42713(15) 0.1250 0.0221(9) Uani 1 2 d S
H14 H 0.1250 0.3949 0.1250 0.027 Uiso 1 2 calc SR
C15 C 0.19866(19) 0.49972(11) 0.12576(10) 0.0249(6) Uani 1 1 d .
H15 H 0.2481 0.5158 0.1263 0.030 Uiso 1 1 calc R
C16 C 0.1250 0.52446(15) 0.1250 0.0229(9) Uani 1 2 d S
C17 C 0.1250 0.57610(15) 0.1250 0.0276(10) Uani 1 2 d S
C18 C 0.1837(5) 0.6014(2) 0.1433(2) 0.0376(18) Uani 0.50 1 d P
C19 C 0.1840(5) 0.6493(2) 0.1433(2) 0.0360(17) Uani 0.50 1 d P
N1 N -0.0370(9) 0.3750(6) 0.0208(4) 0.113(5) Uiso 0.50 1 d PD
C20 C -0.1250 0.3750 0.0395(6) 0.186(8) Uiso 1 2 d SD
C21 C 0.0465(10) 0.3818(7) 0.0381(5) 0.109(5) Uiso 0.50 1 d PD
H21 H 0.0535 0.3891 0.0612 0.130 Uiso 0.50 1 calc PR
C22 C -0.0379(16) 0.3671(9) -0.0172(5) 0.136(8) Uiso 0.50 1 d PD
O9 O 0.1024(11) 0.3764(6) 0.0179(4) 0.142(5) Uiso 0.50 1 d PD
O10 O 0.1250 0.1861(7) 0.1250 0.238(8) Uiso 1 2 d S
O11 O 0.3617(8) 0.1624(4) 0.1535(3) 0.103(3) Uiso 0.50 1 d P
O12 O 0.2370(8) 0.3280(5) -0.0225(3) 0.109(4) Uiso 0.50 1 d P

loop_
_atom_site_aniso_label
_atom_site_aniso_U_11
_atom_site_aniso_U_22
_atom_site_aniso_U_33
_atom_site_aniso_U_23
_atom_site_aniso_U_13
_atom_site_aniso_U_12
Eu1 0.01141(9) 0.02569(11) 0.02265(11) -0.00520(6) 0.00054(5) -0.00112(5)
O1 0.0252(14) 0.093(3) 0.0257(14) 0.0267(15) -0.0006(10) -0.0111(14)
C1 0.0170(14) 0.043(2) 0.0234(16) 0.0084(14) 0.0005(12) 0.0016(13)
O2 0.0152(11) 0.097(3) 0.0348(15) 0.0292(16) -0.0008(10) 0.0108(14)
C2 0.0141(14) 0.0406(19) 0.0228(16) 0.0110(14) -0.0001(12) -0.0006(12)
O3 0.0238(13) 0.083(2) 0.058(2) 0.0413(18) 0.0161(13) 0.0134(14)
C3 0.0116(13) 0.050(2) 0.0284(16) 0.0136(15) 0.0007(12) 0.0004(13)
O4 0.0238(13) 0.081(2) 0.0370(15) 0.0348(15) 0.0076(11) 0.0122(13)
C4 0.0147(14) 0.054(2) 0.0283(17) 0.0183(16) 0.0031(13) -0.0008(14)
O5 0.0238(12) 0.0227(12) 0.0472(16) -0.0037(11) 0.0017(11) 0.0056(9)
C5 0.0191(16) 0.056(2) 0.0273(18) 0.0184(17) -0.0003(13) 0.0013(15)
O6 0.0119(10) 0.0340(13) 0.0459(15) -0.0063(11) 0.0023(10) 0.0001(9)
C6 0.0117(13) 0.054(2) 0.0287(17) 0.0115(16) 0.0003(12) -0.0004(14)
O7 0.063(2) 0.068(2) 0.0420(18) 0.0135(16) -0.0147(16) -0.0014(18)
C7 0.0139(14) 0.051(2) 0.0238(16) 0.0110(15) 0.0020(12) -0.0017(13)
O8 0.093(3) 0.0345(19) 0.150(5) 0.000(2) -0.035(3) -0.005(2)
C8 0.0108(14) 0.058(2) 0.0278(17) 0.0147(16) 0.0008(12) -0.0009(14)
C9 0.0124(15) 0.084(3) 0.0245(18) 0.0101(19) 0.0016(13) 0.0002(17)
C10 0.0156(16) 0.079(3) 0.0248(17) 0.0086(18) -0.0037(13) -0.0006(16)
C11 0.0189(15) 0.062(3) 0.0318(19) 0.0215(18) 0.0040(14) 0.0005(16)
C12 0.0156(13) 0.0223(14) 0.0276(16) 0.0007(13) 0.0030(11) 0.0038(11)
C13 0.0138(13) 0.0211(14) 0.0302(16) -0.0019(12) 0.0021(12) 0.0020(11)
C14 0.0167(19) 0.0179(19) 0.032(2) 0.000 0.0027(17) 0.000
C15 0.0153(13) 0.0198(14) 0.0397(18) -0.0017(13) 0.0000(13) -0.0024(11)
C16 0.019(2) 0.0151(19) 0.034(2) 0.000 -0.0003(18) 0.000
C17 0.024(2) 0.0140(19) 0.045(3) 0.000 -0.004(2) 0.000
C18 0.034(4) 0.016(3) 0.063(5) -0.002(3) -0.017(4) 0.001(3)
C19 0.029(4) 0.021(3) 0.058(5) 0.001(3) -0.016(3) -0.005(3)

loop_
_atom_type_symbol
_atom_type_description
_atom_type_scat_dispersion_real
_atom_type_scat_dispersion_imag
_atom_type_scat_source
C C 0.0033 0.0016 'International Tables Vol C Tables 4.2.6.8 and 6.1.1.4'
H H 0.0000 0.0000 'International Tables Vol C Tables 4.2.6.8 and 6.1.1.4'
N N 0.0061 0.0033 'International Tables Vol C Tables 4.2.6.8 and 6.1.1.4'
O O 0.0106 0.0060 'International Tables Vol C Tables 4.2.6.8 and 6.1.1.4'
Eu Eu -0.1578 3.6682 'International Tables Vol C Tables 4.2.6.8 and 6.1.1.4'

loop_
_geom_angle_atom_site_label_1
_geom_angle_atom_site_label_2
_geom_angle_atom_site_label_3
_geom_angle
_geom_angle_site_symmetry_1
_geom_angle_site_symmetry_3
O2 Eu1 O5 110.28(11) 4 .
O2 Eu1 O1 79.80(11) 4 .
O5 Eu1 O1 75.34(12) . .
O2 Eu1 O6 152.31(12) 4 14
O5 Eu1 O6 85.05(9) . 14
O1 Eu1 O6 82.22(10) . 14
O2 Eu1 O8 79.08(15) 4 .
O5 Eu1 O8 147.99(17) . .
O1 Eu1 O8 76.50(18) . .
O6 Eu1 O8 76.34(13) 14 .
O2 Eu1 O7 75.23(13) 4 .
O5 Eu1 O7 71.57(12) . .
O1 Eu1 O7 127.67(13) . .
O6 Eu1 O7 132.38(11) 14 .
O8 Eu1 O7 139.45(17) . .
O2 Eu1 O4 125.70(9) 4 32
O5 Eu1 O4 101.59(10) . 32
O1 Eu1 O4 152.25(10) . 32
O6 Eu1 O4 70.02(10) 14 32
O8 Eu1 O4 96.26(17) . 32
O7 Eu1 O4 74.80(13) . 32
O2 Eu1 O3 77.20(9) 4 32
O5 Eu1 O3 140.85(12) . 32
O1 Eu1 O3 142.45(13) . 32
O6 Eu1 O3 105.86(10) 14 32
O8 Eu1 O3 70.30(18) . 32
O7 Eu1 O3 73.75(14) . 32
O4 Eu1 O3 51.35(9) 32 32
O2 Eu1 C11 101.81(10) 4 32
O5 Eu1 C11 123.50(11) . 32
O1 Eu1 C11 157.56(14) . 32
O6 Eu1 C11 87.19(10) 14 32
O8 Eu1 C11 81.81(18) . 32
O7 Eu1 C11 73.51(13) . 32
O4 Eu1 C11 25.80(10) 32 32
O3 Eu1 C11 25.59(10) 32 32
O2 Eu1 C12 170.09(12) 4 14
O5 Eu1 C12 77.50(8) . 14
O1 Eu1 C12 96.80(9) . 14
O6 Eu1 C12 18.71(8) 14 14
O8 Eu1 C12 91.10(13) . 14
O7 Eu1 C12 113.75(11) . 14
O4 Eu1 C12 56.13(9) 32 14
O3 Eu1 C12 100.80(9) 32 14
C11 Eu1 C12 77.77(9) 32 14
C1 O1 Eu1 155.6(3) . .
O1 C1 O2 124.4(3) . .
O1 C1 C2 117.7(3) . .
O2 C1 C2 117.8(3) . .
C1 O2 Eu1 160.6(3) . 4
C7 C2 C3 120.0(3) . .
C7 C2 C1 119.5(3) . .
C3 C2 C1 120.4(3) . .
C11 O3 Eu1 92.2(2) . 24
C4 C3 C2 119.3(3) . .
C4 C3 H3 120.3 . .
C2 C3 H3 120.3 . .
C11 O4 Eu1 94.9(2) . 24
C3 C4 C5 120.1(3) . .
C3 C4 C11 119.8(3) . .
C5 C4 C11 120.0(3) . .
C12 O5 Eu1 169.1(3) . .
C6 C5 C4 121.0(3) . .
C6 C5 H5 119.5 . .
C4 C5 H5 119.5 . .
C12 O6 Eu1 123.4(2) . 14
C5 C6 C7 118.1(3) . .
C5 C6 C8 121.5(3) . .
C7 C6 C8 120.4(3) . .
C2 C7 C6 121.2(3) . .
C2 C7 H7 119.4 . .
C6 C7 H7 119.4 . .
C9 C8 C10 117.9(3) . .
C9 C8 C6 121.2(3) . .
C10 C8 C6 120.8(3) . .
C8 C9 C10 121.4(3) . 21_655
C8 C9 H9 119.3 . .
C10 C9 H9 119.3 21_655 .
C8 C10 C9 120.7(4) . 21_655
C8 C10 H10 119.6 . .
C9 C10 H10 119.6 21_655 .
O3 C11 O4 121.3(3) . .
O3 C11 C4 120.0(3) . .
O4 C11 C4 118.6(3) . .
O3 C11 Eu1 62.2(2) . 24
O4 C11 Eu1 59.29(19) . 24
C4 C11 Eu1 174.4(3) . 24
O5 C12 O6 124.2(3) . .
O5 C12 C13 117.6(3) . .
O6 C12 C13 118.2(3) . .
O5 C12 Eu1 94.75(19) . 14
O6 C12 Eu1 37.88(16) . 14
C13 C12 Eu1 138.9(2) . 14
C15 C13 C14 119.7(3) . .
C15 C13 C12 119.4(3) . .
C14 C13 C12 120.9(3) . .
C13 C14 C13 120.0(4) . 4
C13 C14 H14 120.0 . .
C13 C14 H14 120.0 4 .
C13 C15 C16 121.0(3) . .
C13 C15 H15 119.5 . .
C16 C15 H15 119.5 . .
C15 C16 C15 118.6(4) 4 .
C15 C16 C17 120.7(2) 4 .
C15 C16 C17 120.7(2) . .
C19 C17 C19 118.8(7) 2_565 3_565
C19 C17 C18 86.8(5) 2_565 .
C19 C17 C18 61.7(6) 3_565 .
C19 C17 C18 61.7(5) 2_565 4
C19 C17 C18 86.8(5) 3_565 4
C18 C17 C18 117.2(7) . 4
C19 C17 C16 120.6(3) 2_565 .
C19 C17 C16 120.6(3) 3_565 .
C18 C17 C16 121.4(3) . .
C18 C17 C16 121.4(3) 4 .
C19 C18 C17 121.6(6) . .
C19 C18 C19 90.8(7) . 3_565
C17 C18 C19 59.0(5) . 3_565
C19 C18 C19 90.8(5) . 2_565
C17 C18 C19 46.5(3) . 2_565
C19 C18 C19 90.3(5) 3_565 2_565
C19 C18 C18 46.4(5) . 3_565
C17 C18 C18 89.3(6) . 3_565
C19 C18 C18 44.3(5) 3_565 3_565
C19 C18 C18 90.4(4) 2_565 3_565
C18 C19 C17 120.4(6) . 2_565
C18 C19 C18 89.2(7) . 3_565
C17 C19 C18 59.3(5) 2_565 3_565
C18 C19 C18 89.2(5) . 2_565
C17 C19 C18 46.7(3) 2_565 2_565
C18 C19 C18 89.7(5) 3_565 2_565
C18 C19 C19 45.6(5) . 3_565
C17 C19 C19 89.4(6) 2_565 3_565
C18 C19 C19 43.6(5) 3_565 3_565
C18 C19 C19 89.6(4) 2_565 3_565
C22 N1 C21 117.7(15) . .
C22 N1 C20 116.0(16) . .
C21 N1 C20 126.3(13) . .
N1 C20 N1 126.1(18) . 14_455
O9 C21 N1 111.2(17) . .
O9 C21 H21 124.4 . .
N1 C21 H21 124.4 . .

loop_
_geom_bond_atom_site_label_1
_geom_bond_atom_site_label_2
_geom_bond_distance
_geom_bond_site_symmetry_2
Eu1 O2 2.298(3) 4
Eu1 O5 2.311(3) .
Eu1 O1 2.318(3) .
Eu1 O6 2.404(2) 14
Eu1 O8 2.455(4) .
Eu1 O7 2.460(3) .
Eu1 O4 2.497(3) 32
Eu1 O3 2.561(3) 32
Eu1 C11 2.894(4) 32
Eu1 C12 3.268(3) 14
O1 C1 1.245(4) .
C1 O2 1.246(4) .
C1 C2 1.490(5) .
O2 Eu1 2.298(3) 4
C2 C7 1.389(4) .
C2 C3 1.397(4) .
O3 C11 1.251(5) .
O3 Eu1 2.561(3) 24
C3 C4 1.389(5) .
C3 H3 0.9300 .
O4 C11 1.264(5) .
O4 Eu1 2.497(3) 24
C4 C5 1.400(5) .
C4 C11 1.496(5) .
O5 C12 1.246(4) .
C5 C6 1.392(5) .
C5 H5 0.9300 .
O6 C12 1.256(4) .
O6 Eu1 2.404(2) 14
C6 C7 1.399(5) .
C6 C8 1.487(4) .
C7 H7 0.9300 .
C8 C9 1.390(5) .
C8 C10 1.392(5) .
C9 C10 1.395(5) 21_655
C9 H9 0.9300 .
C10 C9 1.395(5) 21_655
C10 H10 0.9300 .
C11 Eu1 2.894(4) 24
C12 C13 1.507(4) .
C12 Eu1 3.268(3) 14
C13 C15 1.394(4) .
C13 C14 1.397(4) .
C14 C13 1.397(4) 4
C14 H14 0.9300 .
C15 C16 1.397(4) .
C15 H15 0.9300 .
C16 C15 1.397(4) 4
C16 C17 1.489(6) .
C17 C19 1.394(8) 2_565
C17 C19 1.394(8) 3_565
C17 C18 1.399(8) .
C17 C18 1.399(8) 4
C18 C19 1.381(10) .
C18 C19 1.432(13) 3_565
C18 C19 1.920(11) 2_565
C18 C18 1.976(17) 3_565
C19 C17 1.394(8) 2_565
C19 C18 1.432(13) 3_565
C19 C18 1.920(11) 2_565
C19 C19 2.002(17) 3_565
N1 C22 1.502(17) .
N1 C21 1.534(16) .
N1 C20 1.610(14) .
C20 N1 1.610(14) 14_455
C21 O9 1.215(15) .
C21 H21 0.9300 .
